data_7026288
loop_
_publ_author_name
'Liang, Lan-Chang'
'Lee, Wei-Ying'
'Tsai, Tzung-Ling'
'Hsu, Yu-Lin'
'Lee, Ting-Yu'

_publ_section_title
;
 Amido phosphine complexes of zinc: synthesis, structure, and catalytic
 ring-opening polymerization of epsilon-caprolactone.
;
_journal_issue 37
_journal_name_full 'Dalton transactions (Cambridge, England : 2003)'
_journal_page_first 8748
_journal_page_last 8758
_journal_paper_doi 10.1039/c0dt00327a
_journal_volume 39
_journal_year 2010
_chemical_formula_moiety 'C28 H45 Li N O2 P'
_chemical_formula_sum 'C28 H45 Li N O2 P'
_chemical_formula_weight 465.56
_chemical_name_systematic
;
?
;
_space_group_IT_number 33
_symmetry_cell_setting orthorhombic
_symmetry_space_group_name_Hall 'P 2c -2ab'
_symmetry_space_group_name_H-M 'P b n 21'
_atom_sites_solution_hydrogens geom
_atom_sites_solution_primary direct
_atom_sites_solution_secondary difmap
_audit_creation_method SHELXL-97
_cell_angle_alpha 90.00
_cell_angle_beta 90.00
_cell_angle_gamma 90.00
_cell_formula_units_Z 4
_cell_length_a 10.7145(3)
_cell_length_b 15.3867(5)
_cell_length_c 17.6868(6)
_cell_measurement_reflns_used 8909
_cell_measurement_temperature 200(2)
_cell_measurement_theta_max 25.35
_cell_measurement_theta_min 2.037
_cell_volume 2915.86(16)
_computing_cell_refinement 'HKL Scalepack (Otwinowski & Minor 1997)'
_computing_data_collection 'Collect (Nonius BV, 1997-2000)'
_computing_data_reduction 'HKL Denzo and Scalepack (Otwinowski & Minor 19'
_computing_molecular_graphics 'Ortep-3 for Windows (Farrugia, 1997)'
_computing_publication_material 'WinGX publication routines (Farrugia, 1999)'
_computing_structure_refinement 'SHELXL-97 (Sheldrick, 1997)'
_computing_structure_solution 'SHELXS-86 (Sheldrick, 1986)'
_diffrn_ambient_temperature 200(2)
_diffrn_detector_area_resol_mean 9
_diffrn_measured_fraction_theta_full 0.999
_diffrn_measured_fraction_theta_max 0.999
_diffrn_measurement_device_type KappaCCD
_diffrn_measurement_method 'CCD rotation images, thick slices'
_diffrn_radiation_monochromator graphite
_diffrn_radiation_source 'fine-focus sealed tube'
_diffrn_radiation_type MoK\a
_diffrn_radiation_wavelength 0.71073
_diffrn_reflns_av_R_equivalents 0.0533
_diffrn_reflns_av_sigmaI/netI 0.0592
_diffrn_reflns_limit_h_max 12
_diffrn_reflns_limit_h_min -12
_diffrn_reflns_limit_k_max 18
_diffrn_reflns_limit_k_min -16
_diffrn_reflns_limit_l_max 21
_diffrn_reflns_limit_l_min -17
_diffrn_reflns_number 13751
_diffrn_reflns_theta_full 25.36
_diffrn_reflns_theta_max 25.36
_diffrn_reflns_theta_min 2.22
_exptl_absorpt_coefficient_mu 0.116
_exptl_absorpt_correction_T_max 1.0059
_exptl_absorpt_correction_T_min 0.946
_exptl_absorpt_correction_type multi-scan
_exptl_absorpt_process_details 'SADABS 2.10 (Sheldrick, 2003)'
_exptl_crystal_colour yellow
_exptl_crystal_density_diffrn 1.061
_exptl_crystal_density_method 'not measured'
_exptl_crystal_description prism
_exptl_crystal_F_000 1016
_exptl_crystal_size_max 0.35
_exptl_crystal_size_mid 0.2
_exptl_crystal_size_min 0.12
_refine_diff_density_max 0.460
_refine_diff_density_min -0.517
_refine_diff_density_rms 0.160
_refine_ls_abs_structure_details 'Flack H D (1983), Acta Cryst. A39, 876-881'
_refine_ls_abs_structure_Flack 0.3(2)
_refine_ls_extinction_coef 0.072(6)
_refine_ls_extinction_expression Fc^*^=kFc[1+0.001xFc^2^\l^3^/sin(2\q)]^-1/4^
_refine_ls_extinction_method SHELXL
_refine_ls_goodness_of_fit_ref 1.163
_refine_ls_hydrogen_treatment constr
_refine_ls_matrix_type full
_refine_ls_number_parameters 299
_refine_ls_number_reflns 4376
_refine_ls_number_restraints 1
_refine_ls_restrained_S_all 1.162
_refine_ls_R_factor_all 0.1159
_refine_ls_R_factor_gt 0.0837
_refine_ls_shift/su_max 0.007
_refine_ls_shift/su_mean 0.001
_refine_ls_structure_factor_coef Fsqd
_refine_ls_weighting_details 'calc w=1/[\s^2^(Fo^2^)+(0.1290P)^2^+0.1948P] where P=(Fo^2^+2Fc^2^)/3'
_refine_ls_weighting_scheme calc
_refine_ls_wR_factor_gt 0.1914
_refine_ls_wR_factor_ref 0.2194
_reflns_number_gt 3237
_reflns_number_total 4376
_reflns_threshold_expression >2sigma(I)
_cod_data_source_file c0dt00327a.txt
_cod_data_source_block 5994_5d
_cod_database_code 7026288

loop_
_symmetry_equiv_pos_as_xyz
'x, y, z'
'-x, -y, z+1/2'
'-x+1/2, y+1/2, z'
'x+1/2, -y+1/2, z+1/2'

loop_
_atom_site_label
_atom_site_type_symbol
_atom_site_fract_x
_atom_site_fract_y
_atom_site_fract_z
_atom_site_U_iso_or_equiv
_atom_site_adp_type
_atom_site_occupancy
_atom_site_symmetry_multiplicity
_atom_site_calc_flag
_atom_site_refinement_flags
P1 P 0.63885(13) 0.08564(8) 0.79555(8) 0.0571(4) Uani 1 1 d .
O1 O 0.9555(4) 0.0991(3) 0.7007(3) 0.0965(16) Uani 1 1 d .
O2 O 0.8515(4) 0.2501(3) 0.6752(3) 0.0888(13) Uani 1 1 d .
N1 N 0.6288(3) 0.1015(2) 0.6263(2) 0.0428(9) Uani 1 1 d .
C1 C 0.6659(5) 0.0031(4) 0.8709(3) 0.0634(14) Uani 1 1 d .
H1 H 0.5880 -0.0082 0.8959 0.076 Uiso 1 1 d R
C2 C 0.7138(7) -0.0799(4) 0.8363(4) 0.088(2) Uani 1 1 d .
H2A H 0.7263 -0.1214 0.8761 0.105 Uiso 1 1 d R
H2B H 0.7919 -0.0686 0.8115 0.105 Uiso 1 1 d R
H2C H 0.6553 -0.1028 0.8003 0.105 Uiso 1 1 d R
C3 C 0.7591(6) 0.0413(5) 0.9274(4) 0.0874(19) Uani 1 1 d .
H3A H 0.7723 -0.0011 0.9664 0.105 Uiso 1 1 d R
H3B H 0.7295 0.0944 0.9495 0.105 Uiso 1 1 d R
H3C H 0.8363 0.0520 0.9014 0.105 Uiso 1 1 d R
C4 C 0.5604(10) 0.1755(5) 0.8450(4) 0.111(3) Uani 1 1 d .
H4 H 0.6238 0.2009 0.8763 0.133 Uiso 1 1 d R
C5 C 0.5204(11) 0.2444(5) 0.7860(5) 0.142(4) Uani 1 1 d .
H5A H 0.4833 0.2929 0.8118 0.171 Uiso 1 1 d R
H5B H 0.4599 0.2183 0.7531 0.171 Uiso 1 1 d R
H5C H 0.5904 0.2642 0.7568 0.171 Uiso 1 1 d R
C6 C 0.4681(11) 0.1581(7) 0.8956(7) 0.164(5) Uani 1 1 d .
H6A H 0.4360 0.2095 0.9195 0.196 Uiso 1 1 d R
H6B H 0.4960 0.1179 0.9335 0.196 Uiso 1 1 d R
H6C H 0.4036 0.1317 0.8658 0.196 Uiso 1 1 d R
C7 C 0.5237(4) 0.0346(3) 0.7333(3) 0.0469(11) Uani 1 1 d .
C8 C 0.4290(5) -0.0178(3) 0.7603(3) 0.0561(13) Uani 1 1 d .
H8 H 0.4251 -0.0295 0.8136 0.067 Uiso 1 1 d R
C9 C 0.3423(5) -0.0559(4) 0.7139(3) 0.0611(14) Uani 1 1 d .
H9 H 0.2742 -0.0886 0.7347 0.073 Uiso 1 1 d R
C10 C 0.3540(5) -0.0435(4) 0.6362(3) 0.0628(14) Uani 1 1 d .
H10 H 0.2970 -0.0711 0.6019 0.075 Uiso 1 1 d R
C11 C 0.4476(4) 0.0070(3) 0.6066(3) 0.0519(12) Uani 1 1 d .
H11 H 0.4537 0.0143 0.5528 0.062 Uiso 1 1 d R
C12 C 0.5359(4) 0.0495(3) 0.6538(3) 0.0411(10) Uani 1 1 d .
C13 C 0.6221(4) 0.1295(3) 0.5502(3) 0.0425(11) Uani 1 1 d .
C14 C 0.5294(4) 0.1892(3) 0.5259(3) 0.0492(12) Uani 1 1 d .
C15 C 0.4258(5) 0.2205(3) 0.5783(3) 0.0596(13) Uani 1 1 d .
H15 H 0.4346 0.1871 0.6238 0.072 Uiso 1 1 d R
C16 C 0.4411(6) 0.3161(4) 0.5968(4) 0.0832(19) Uani 1 1 d .
H16A H 0.3757 0.3335 0.6307 0.100 Uiso 1 1 d R
H16B H 0.4356 0.3493 0.5510 0.100 Uiso 1 1 d R
H16C H 0.5206 0.3261 0.6203 0.100 Uiso 1 1 d R
C17 C 0.2938(5) 0.2034(5) 0.5474(4) 0.085(2) Uani 1 1 d .
H17A H 0.2330 0.2245 0.5827 0.103 Uiso 1 1 d R
H17B H 0.2818 0.1422 0.5396 0.103 Uiso 1 1 d R
H17C H 0.2844 0.2334 0.5001 0.103 Uiso 1 1 d R
C18 C 0.5332(5) 0.2216(4) 0.4524(3) 0.0591(14) Uani 1 1 d .
H18 H 0.4708 0.2618 0.4354 0.071 Uiso 1 1 d R
C19 C 0.6267(6) 0.1984(4) 0.4029(3) 0.0653(15) Uani 1 1 d .
H19 H 0.6288 0.2232 0.3531 0.078 Uiso 1 1 d R
C20 C 0.7171(5) 0.1413(4) 0.4262(3) 0.0583(13) Uani 1 1 d .
H20 H 0.7807 0.1249 0.3907 0.070 Uiso 1 1 d R
C21 C 0.7173(4) 0.1058(3) 0.4984(3) 0.0453(11) Uani 1 1 d .
C22 C 0.8183(5) 0.0404(3) 0.5191(3) 0.0556(13) Uani 1 1 d .
H22 H 0.8102 0.0276 0.5720 0.067 Uiso 1 1 d R
C23 C 0.8007(8) -0.0427(4) 0.4733(5) 0.100(2) Uani 1 1 d .
H23A H 0.8648 -0.0837 0.4860 0.120 Uiso 1 1 d R
H23B H 0.8049 -0.0294 0.4204 0.120 Uiso 1 1 d R
H23C H 0.7205 -0.0672 0.4849 0.120 Uiso 1 1 d R
C24 C 0.9484(5) 0.0772(5) 0.5093(5) 0.092(2) Uani 1 1 d .
H24A H 1.0099 0.0344 0.5224 0.111 Uiso 1 1 d R
H24B H 0.9569 0.1267 0.5420 0.111 Uiso 1 1 d R
H24C H 0.9602 0.0950 0.4578 0.111 Uiso 1 1 d R
C25 C 0.8176(9) 0.3155(5) 0.6238(6) 0.120(3) Uani 1 1 d .
H25A H 0.7287 0.3165 0.6169 0.145 Uiso 1 1 d R
H25B H 0.8575 0.3042 0.5762 0.145 Uiso 1 1 d R
H25C H 0.8449 0.3708 0.6429 0.145 Uiso 1 1 d R
C26 C 0.9831(8) 0.2483(8) 0.6860(7) 0.130(4) Uani 1 1 d .
H26A H 1.0219 0.2452 0.6372 0.156 Uiso 1 1 d R
H26B H 1.0081 0.3010 0.7108 0.156 Uiso 1 1 d R
C27 C 1.0137(8) 0.1737(8) 0.7281(6) 0.123(3) Uani 1 1 d .
H27A H 0.9883 0.1840 0.7794 0.148 Uiso 1 1 d R
H27B H 1.1025 0.1660 0.7262 0.148 Uiso 1 1 d R
C28 C 1.0069(8) 0.0192(7) 0.7234(6) 0.129(3) Uani 1 1 d .
H28A H 0.9602 -0.0279 0.7019 0.155 Uiso 1 1 d R
H28B H 1.0036 0.0156 0.7776 0.155 Uiso 1 1 d R
H28C H 1.0922 0.0157 0.7070 0.155 Uiso 1 1 d R
Li1 Li 0.7753(8) 0.1351(6) 0.6857(5) 0.064(2) Uani 1 1 d .

loop_
_atom_site_aniso_label
_atom_site_aniso_U_11
_atom_site_aniso_U_22
_atom_site_aniso_U_33
_atom_site_aniso_U_23
_atom_site_aniso_U_13
_atom_site_aniso_U_12
P1 0.0744(9) 0.0570(7) 0.0399(7) -0.0014(7) -0.0020(7) -0.0008(7)
O1 0.062(2) 0.112(4) 0.115(4) -0.028(3) -0.020(2) 0.002(3)
O2 0.082(3) 0.081(3) 0.104(3) -0.004(3) 0.006(3) -0.023(2)
N1 0.040(2) 0.052(2) 0.036(2) 0.0019(17) -0.0012(16) 0.0010(17)
C1 0.069(3) 0.074(4) 0.047(3) 0.007(3) -0.007(3) 0.014(3)
C2 0.104(5) 0.076(4) 0.082(4) 0.011(3) -0.005(4) 0.027(4)
C3 0.080(4) 0.113(5) 0.069(4) 0.014(4) -0.022(3) -0.001(4)
C4 0.196(9) 0.088(5) 0.050(4) -0.009(3) 0.003(5) 0.058(6)
C5 0.263(12) 0.086(5) 0.079(5) -0.013(4) 0.002(7) 0.072(7)
C6 0.207(11) 0.121(8) 0.162(9) 0.050(7) 0.102(9) 0.067(8)
C7 0.043(3) 0.054(3) 0.044(3) 0.005(2) 0.002(2) 0.009(2)
C8 0.054(3) 0.062(3) 0.053(3) 0.013(2) 0.006(3) 0.001(3)
C9 0.045(3) 0.069(3) 0.069(4) 0.020(3) 0.004(3) -0.007(2)
C10 0.048(3) 0.062(3) 0.078(4) 0.011(3) -0.011(3) -0.006(3)
C11 0.056(3) 0.054(3) 0.045(3) 0.007(2) -0.001(2) -0.002(2)
C12 0.034(2) 0.041(2) 0.048(3) 0.002(2) -0.0017(19) 0.009(2)
C13 0.043(2) 0.046(2) 0.039(2) -0.001(2) -0.002(2) -0.009(2)
C14 0.052(3) 0.047(3) 0.049(3) 0.003(2) -0.006(2) -0.005(2)
C15 0.057(3) 0.060(3) 0.061(3) 0.008(3) 0.005(3) 0.011(3)
C16 0.083(4) 0.078(4) 0.088(5) -0.002(3) 0.012(4) 0.021(3)
C17 0.056(3) 0.100(5) 0.100(5) 0.012(4) 0.003(3) 0.011(3)
C18 0.055(3) 0.065(3) 0.058(3) 0.009(3) -0.009(3) 0.006(3)
C19 0.080(4) 0.071(4) 0.046(3) 0.017(3) -0.004(3) -0.004(3)
C20 0.066(3) 0.071(3) 0.038(3) 0.004(2) 0.004(2) -0.005(3)
C21 0.040(2) 0.050(2) 0.046(3) 0.000(2) 0.001(2) -0.001(2)
C22 0.051(3) 0.073(3) 0.043(3) -0.004(2) 0.007(2) 0.010(3)
C23 0.125(6) 0.064(4) 0.111(6) -0.003(4) -0.023(5) 0.030(4)
C24 0.049(3) 0.133(6) 0.095(5) 0.009(4) 0.009(3) 0.013(4)
C25 0.128(7) 0.082(5) 0.152(8) 0.016(6) 0.030(6) -0.034(5)
C26 0.091(6) 0.149(9) 0.149(9) -0.045(8) -0.002(6) -0.050(6)
C27 0.079(5) 0.157(9) 0.134(7) -0.020(7) -0.028(5) -0.024(6)
C28 0.093(5) 0.133(7) 0.160(8) -0.010(7) -0.009(6) 0.052(6)
Li1 0.066(5) 0.059(5) 0.067(6) 0.000(4) -0.008(4) 0.002(4)

loop_
_atom_type_symbol
_atom_type_description
_atom_type_scat_dispersion_real
_atom_type_scat_dispersion_imag
_atom_type_scat_source
C C 0.0033 0.0016 'International Tables Vol C Tables 4.2.6.8 and 6.1.1.4'
H H 0.0000 0.0000 'International Tables Vol C Tables 4.2.6.8 and 6.1.1.4'
Li Li -0.0003 0.0001 'International Tables Vol C Tables 4.2.6.8 and 6.1.1.4'
N N 0.0061 0.0033 'International Tables Vol C Tables 4.2.6.8 and 6.1.1.4'
O O 0.0106 0.0060 'International Tables Vol C Tables 4.2.6.8 and 6.1.1.4'
P P 0.1023 0.0942 'International Tables Vol C Tables 4.2.6.8 and 6.1.1.4'

loop_
_geom_angle_atom_site_label_1
_geom_angle_atom_site_label_2
_geom_angle_atom_site_label_3
_geom_angle
C7 P1 C4 107.5(4)
C7 P1 C1 104.1(2)
C4 P1 C1 104.1(3)
C7 P1 Li1 93.2(2)
C4 P1 Li1 113.6(4)
C1 P1 Li1 131.3(3)
C27 O1 C28 116.5(7)
C27 O1 Li1 104.2(5)
C28 O1 Li1 130.6(6)
C25 O2 C26 110.9(7)
C25 O2 Li1 127.0(5)
C26 O2 Li1 112.6(7)
C12 N1 C13 118.6(4)
C12 N1 Li1 123.2(4)
C13 N1 Li1 118.1(4)
C2 C1 C3 111.6(5)
C2 C1 P1 109.8(4)
C3 C1 P1 107.9(4)
C2 C1 H1 109.2
C3 C1 H1 109.8
P1 C1 H1 108.5
C1 C2 H2A 108.2
C1 C2 H2B 109.1
H2A C2 H2B 109.5
C1 C2 H2C 111.1
H2A C2 H2C 109.5
H2B C2 H2C 109.5
C1 C3 H3A 107.7
C1 C3 H3B 112.1
H3A C3 H3B 109.5
C1 C3 H3C 108.5
H3A C3 H3C 109.5
H3B C3 H3C 109.5
C6 C4 C5 112.1(8)
C6 C4 P1 119.8(7)
C5 C4 P1 108.8(5)
C6 C4 H4 102.3
C5 C4 H4 107.9
P1 C4 H4 104.9
C4 C5 H5A 109.1
C4 C5 H5B 107.9
H5A C5 H5B 109.5
C4 C5 H5C 111.4
H5A C5 H5C 109.5
H5B C5 H5C 109.5
C4 C6 H6A 112.9
C4 C6 H6B 111.1
H6A C6 H6B 109.5
C4 C6 H6C 104.3
H6A C6 H6C 109.5
H6B C6 H6C 109.5
C8 C7 C12 120.1(5)
C8 C7 P1 122.4(4)
C12 C7 P1 117.5(3)
C9 C8 C7 122.6(5)
C9 C8 H8 118.6
C7 C8 H8 118.8
C8 C9 C10 118.1(5)
C8 C9 H9 120.6
C10 C9 H9 121.2
C11 C10 C9 121.3(5)
C11 C10 H10 118.3
C9 C10 H10 120.3
C10 C11 C12 121.5(5)
C10 C11 H11 119.6
C12 C11 H11 118.9
N1 C12 C11 123.0(4)
N1 C12 C7 120.7(4)
C11 C12 C7 116.3(4)
N1 C13 C21 120.0(4)
N1 C13 C14 121.3(4)
C21 C13 C14 118.3(4)
C18 C14 C13 119.6(5)
C18 C14 C15 118.4(4)
C13 C14 C15 122.1(4)
C16 C15 C14 111.1(5)
C16 C15 C17 110.0(5)
C14 C15 C17 113.6(5)
C16 C15 H15 109.1
C14 C15 H15 105.6
C17 C15 H15 107.3
C15 C16 H16A 109.1
C15 C16 H16B 109.1
H16A C16 H16B 109.5
C15 C16 H16C 110.2
H16A C16 H16C 109.5
H16B C16 H16C 109.5
C15 C17 H17A 109.5
C15 C17 H17B 110.0
H17A C17 H17B 109.5
C15 C17 H17C 108.9
H17A C17 H17C 109.5
H17B C17 H17C 109.5
C19 C18 C14 121.5(5)
C19 C18 H18 118.4
C14 C18 H18 120.2
C20 C19 C18 119.2(5)
C20 C19 H19 121.0
C18 C19 H19 119.8
C19 C20 C21 122.0(5)
C19 C20 H20 118.2
C21 C20 H20 119.8
C20 C21 C13 119.4(4)
C20 C21 C22 118.8(4)
C13 C21 C22 121.7(4)
C24 C22 C21 112.3(5)
C24 C22 C23 111.6(6)
C21 C22 C23 109.8(5)
C24 C22 H22 105.7
C21 C22 H22 107.8
C23 C22 H22 109.5
C22 C23 H23A 109.8
C22 C23 H23B 109.5
H23A C23 H23B 109.5
C22 C23 H23C 109.1
H23A C23 H23C 109.5
H23B C23 H23C 109.5
C22 C24 H24A 110.3
C22 C24 H24B 108.4
H24A C24 H24B 109.5
C22 C24 H24C 109.6
H24A C24 H24C 109.5
H24B C24 H24C 109.5
O2 C25 H25A 110.5
O2 C25 H25B 108.7
H25A C25 H25B 109.5
O2 C25 H25C 109.2
H25A C25 H25C 109.5
H25B C25 H25C 109.5
C27 C26 O2 108.5(8)
C27 C26 H26A 109.5
O2 C26 H26A 108.0
C27 C26 H26B 112.5
O2 C26 H26B 108.8
H26A C26 H26B 109.5
O1 C27 C26 112.6(7)
O1 C27 Li1 46.1(4)
C26 C27 Li1 79.3(5)
O1 C27 H27A 109.7
C26 C27 H27A 107.5
Li1 C27 H27A 91.8
O1 C27 H27B 109.3
C26 C27 H27B 108.3
Li1 C27 H27B 153.2
H27A C27 H27B 109.5
O1 C28 H28A 110.0
O1 C28 H28B 108.8
H28A C28 H28B 109.5
O1 C28 H28C 109.6
H28A C28 H28C 109.5
H28B C28 H28C 109.5
N1 Li1 O2 121.5(5)
N1 Li1 O1 139.6(5)
O2 Li1 O1 82.1(4)
N1 Li1 P1 82.6(3)
O2 Li1 P1 125.6(4)
O1 Li1 P1 111.4(4)
N1 Li1 C27 162.8(5)
O2 Li1 C27 55.8(4)
O1 Li1 C27 29.7(3)
P1 Li1 C27 113.1(4)

loop_
_geom_bond_atom_site_label_1
_geom_bond_atom_site_label_2
_geom_bond_distance
P1 C7 1.831(5)
P1 C4 1.839(7)
P1 C1 1.864(6)
P1 Li1 2.547(9)
O1 C27 1.394(10)
O1 C28 1.406(10)
O1 Li1 2.026(10)
O2 C25 1.405(10)
O2 C26 1.423(9)
O2 Li1 1.957(10)
N1 C12 1.366(6)
N1 C13 1.416(6)
N1 Li1 1.958(10)
C1 C2 1.507(9)
C1 C3 1.529(8)
C1 H1 0.9600
C2 H2A 0.9601
C2 H2B 0.9600
C2 H2C 0.9599
C3 H3A 0.9600
C3 H3B 0.9599
C3 H3C 0.9600
C4 C6 1.360(12)
C4 C5 1.547(11)
C4 H4 0.9600
C5 H5A 0.9600
C5 H5B 0.9600
C5 H5C 0.9600
C6 H6A 0.9600
C6 H6B 0.9600
C6 H6C 0.9599
C7 C8 1.382(7)
C7 C12 1.430(7)
C8 C9 1.371(8)
C8 H8 0.9600
C9 C10 1.393(8)
C9 H9 0.9600
C10 C11 1.373(7)
C10 H10 0.9601
C11 C12 1.421(7)
C11 H11 0.9600
C13 C21 1.418(7)
C13 C14 1.419(7)
C14 C18 1.392(7)
C14 C15 1.525(7)
C15 C16 1.515(9)
C15 C17 1.538(8)
C15 H15 0.9602
C16 H16A 0.9600
C16 H16B 0.9599
C16 H16C 0.9600
C17 H17A 0.9600
C17 H17B 0.9599
C17 H17C 0.9600
C18 C19 1.378(8)
C18 H18 0.9600
C19 C20 1.371(8)
C19 H19 0.9600
C20 C21 1.389(7)
C20 H20 0.9600
C21 C22 1.523(7)
C22 C24 1.514(8)
C22 C23 1.524(8)
C22 H22 0.9600
C23 H23A 0.9601
C23 H23B 0.9600
C23 H23C 0.9599
C24 H24A 0.9600
C24 H24B 0.9600
C24 H24C 0.9599
C25 H25A 0.9599
C25 H25B 0.9600
C25 H25C 0.9600
C26 C27 1.407(13)
C26 H26A 0.9600
C26 H26B 0.9600
C27 Li1 2.727(12)
C27 H27A 0.9601
C27 H27B 0.9600
C28 H28A 0.9600
C28 H28B 0.9600
C28 H28C 0.9600
